data_2213944
loop_
_publ_author_name
'Zheng, Jiang-Lin'
'Lin, Shu-Kun'

_publ_section_title
;
 Poly[tetraaquabis(\m-hydrogen maleato)barium(II)]
;
_journal_coeditor_code RZ2132
_journal_issue 6
_journal_name_full 'Acta Crystallographica Section E'
_journal_page_first m1607
_journal_page_last m1609
_journal_paper_doi 10.1107/S1600536807021228
_journal_volume 63
_journal_year 2007
_chemical_formula_iupac '[Ba (C4 H3 O4)2 (H2 O)4]'
_chemical_formula_moiety 'C8 H14 Ba O12'
_chemical_formula_sum 'C8 H14 Ba O12'
_chemical_formula_weight 439.53
_chemical_name_systematic
;
Poly[tetraaquabis(\m-hydrogen maleato)barium(II)]
;
_space_group_IT_number 14
_symmetry_cell_setting monoclinic
_symmetry_space_group_name_Hall '-P 2ybc'
_symmetry_space_group_name_H-M 'P 1 21/c 1'
_atom_sites_solution_hydrogens geom
_atom_sites_solution_primary direct
_atom_sites_solution_secondary difmap
_audit_creation_method SHELXL-97
_cell_angle_alpha 90.00
_cell_angle_beta 92.345(16)
_cell_angle_gamma 90.00
_cell_formula_units_Z 4
_cell_length_a 6.528(2)
_cell_length_b 19.009(7)
_cell_length_c 11.493(5)
_cell_measurement_reflns_used 3263
_cell_measurement_temperature 293(2)
_cell_measurement_theta_max 18
_cell_measurement_theta_min 12
_cell_volume 1425.0(9)
_computing_cell_refinement TEXRAY
_computing_data_collection 'TEXRAY (Molecular Structure Corporation, 1999)'
_computing_data_reduction 'TEXSAN (Molecular Structure Corporation, 1999)'
_computing_molecular_graphics 'ORTEX (McArdle, 1995)'
_computing_publication_material SHELXL97
_computing_structure_refinement 'SHELXL97 (Sheldrick, 1997)'
_computing_structure_solution 'SHELXS97 (Sheldrick, 1997)'
_diffrn_ambient_temperature 293(2)
_diffrn_measured_fraction_theta_full 0.999
_diffrn_measured_fraction_theta_max 0.999
_diffrn_measurement_device_type 'Rigaku Weissenberg IP'
_diffrn_measurement_method \w
_diffrn_radiation_monochromator graphite
_diffrn_radiation_source 'fine-focus sealed tube'
_diffrn_radiation_type MoK\a
_diffrn_radiation_wavelength 0.71073
_diffrn_reflns_av_R_equivalents 0.0365
_diffrn_reflns_av_sigmaI/netI 0.0296
_diffrn_reflns_limit_h_max 8
_diffrn_reflns_limit_h_min -8
_diffrn_reflns_limit_k_max 24
_diffrn_reflns_limit_k_min -24
_diffrn_reflns_limit_l_max 14
_diffrn_reflns_limit_l_min -14
_diffrn_reflns_number 13762
_diffrn_reflns_theta_full 27.48
_diffrn_reflns_theta_max 27.48
_diffrn_reflns_theta_min 3.12
_diffrn_standards_decay_% 0
_diffrn_standards_interval_count 0
_diffrn_standards_interval_time 0
_diffrn_standards_number 0
_exptl_absorpt_coefficient_mu 2.847
_exptl_absorpt_correction_type none
_exptl_crystal_colour colourless
_exptl_crystal_density_diffrn 2.049
_exptl_crystal_density_method 'not measured'
_exptl_crystal_description block
_exptl_crystal_F_000 856
_exptl_crystal_size_max 0.13
_exptl_crystal_size_mid 0.11
_exptl_crystal_size_min 0.09
_refine_diff_density_max 1.066
_refine_diff_density_min -1.186
_refine_ls_extinction_method none
_refine_ls_goodness_of_fit_ref 1.331
_refine_ls_hydrogen_treatment mixed
_refine_ls_matrix_type full
_refine_ls_number_parameters 198
_refine_ls_number_reflns 3263
_refine_ls_number_restraints 12
_refine_ls_restrained_S_all 1.960
_refine_ls_R_factor_all 0.0403
_refine_ls_R_factor_gt 0.0372
_refine_ls_shift/su_max 0.000
_refine_ls_shift/su_mean 0.000
_refine_ls_structure_factor_coef Fsqd
_refine_ls_weighting_details 'calc w=1/[\s^2^(Fo^2^)+(0.0151P)^2^+5.031P] where P=(Fo^2^+2Fc^2^)/3'
_refine_ls_weighting_scheme calc
_refine_ls_wR_factor_gt 0.0877
_refine_ls_wR_factor_ref 0.0886
_reflns_number_gt 3054
_reflns_number_total 3263
_reflns_threshold_expression I>2\s(I)
_cod_data_source_file rz2132.cif
_cod_data_source_block I
_cod_depositor_comments
;
The following automatic conversions were performed:
'_symmetry_cell_setting' value 'Monoclinic' changed to 'monoclinic'
according to '/home/saulius/struct/CIF-dictionaries/cif_core.dic'
dictionary named 'cif_core.dic' version 2.4.1 from 2010-06-29.

Automatic conversion script
Id: cif_fix_enum 1527 2010-12-29 10:47:43Z saulius 

The following automatic conversions were performed:

'_symmetry_cell_setting' value 'Monoclinic' changed to 'monoclinic'
according to /home/saulius/struct/CIF-dictionaries/cif_core.dic
dictionary named 'cif_core.dic' version 2.4.1 from 2010-06-29.

Automatic conversion script
Id: cif_fix_values 1715 2011-07-08 13:25:40Z adriana 
;
_cod_original_sg_symbol_H-M 'P 21/c'
_cod_database_code 2213944
_cod_database_fobs_code 2213944

loop_
_symmetry_equiv_pos_as_xyz
'x, y, z'
'-x, y+1/2, -z+1/2'
'-x, -y, -z'
'x, -y-1/2, z-1/2'

loop_
_atom_site_type_symbol
_atom_site_label
_atom_site_fract_x
_atom_site_fract_y
_atom_site_fract_z
_atom_site_U_iso_or_equiv
_atom_site_adp_type
_atom_site_calc_flag
_atom_site_refinement_flags
_atom_site_occupancy
Ba Ba1 0.47288(7) 0.509334(19) 0.70287(3) 0.02775(14) Uani d . 1
O O1 0.3262(9) 0.6462(3) 0.6174(4) 0.0357(12) Uani d . 1
O O7 0.2080(9) 0.1889(3) 0.9582(5) 0.0371(12) Uani d . 1
O O4 0.2413(9) 0.7701(3) 0.6380(4) 0.0364(12) Uani d D 1
H H4 0.274(14) 0.7284(16) 0.635(8) 0.05(3) Uiso d D 1
O O2W 0.8426(9) 0.4428(3) 0.7756(5) 0.0446(13) Uani d D 1
H H2W1 0.9294 0.4718 0.8057 0.067 Uiso d RD 1
H H2W2 0.8047 0.4132 0.8252 0.067 Uiso d RD 1
O O5 0.2934(10) 0.3125(3) 0.9505(5) 0.0403(13) Uani d D 1
H H5 0.247(16) 0.272(2) 0.953(9) 0.06(3) Uiso d D 1
O O2 0.4084(9) 0.5743(3) 0.4768(5) 0.0392(12) Uani d . 1
O O3W 0.1134(9) 0.4539(3) 0.5822(5) 0.0466(14) Uani d D 1
H H3W1 0.0160 0.4519 0.6282 0.070 Uiso d RD 1
H H3W2 0.1340 0.4134 0.5537 0.070 Uiso d RD 1
O O8 0.1973(9) 0.0993(3) 0.8355(6) 0.0472(14) Uani d . 1
O O3 0.1832(10) 0.8608(3) 0.5241(5) 0.0463(14) Uani d . 1
O O6 0.3577(11) 0.3908(3) 0.8162(6) 0.0550(17) Uani d . 1
O O1W 0.6097(14) 0.5537(4) 0.9264(6) 0.077(2) Uani d D 1
H H1W1 0.6183 0.5977 0.9425 0.116 Uiso d RD 1
H H1W2 0.6441 0.5239 0.9787 0.116 Uiso d RD 1
O O4W 0.1388(10) 0.5530(4) 0.8273(7) 0.0604(18) Uani d D 1
H H4W1 0.0642 0.5730 0.7799 0.091 Uiso d RD 1
H H4W2 0.1291 0.5763 0.8917 0.091 Uiso d RD 1
C C1 0.3473(11) 0.6326(3) 0.5099(6) 0.0287(14) Uani d . 1
C C2 0.3023(11) 0.6874(4) 0.4190(6) 0.0299(14) Uani d . 1
H H2 0.3095 0.6718 0.3426 0.036 Uiso calc R 1
C C3 0.2538(11) 0.7545(4) 0.4304(6) 0.0306(14) Uani d . 1
H H3 0.2368 0.7788 0.3605 0.037 Uiso calc R 1
C C4 0.2220(11) 0.7978(4) 0.5357(6) 0.0316(15) Uani d . 1
C C5 0.3050(11) 0.3314(4) 0.8430(7) 0.0336(15) Uani d . 1
C C6 0.2560(13) 0.2799(4) 0.7488(6) 0.0384(17) Uani d . 1
H H6 0.2503 0.2988 0.6741 0.046 Uiso calc R 1
C C7 0.2077(10) 0.1635(4) 0.8558(7) 0.0310(15) Uani d . 1
C C8 0.2190(12) 0.2113(4) 0.7538(6) 0.0372(17) Uani d . 1
H H8 0.1964 0.1897 0.6819 0.045 Uiso calc R 1

loop_
_atom_site_aniso_label
_atom_site_aniso_U_11
_atom_site_aniso_U_22
_atom_site_aniso_U_33
_atom_site_aniso_U_12
_atom_site_aniso_U_13
_atom_site_aniso_U_23
Ba1 0.0377(2) 0.0219(2) 0.0236(2) -0.00063(17) -0.00011(15) 0.00014(15)
O1 0.050(3) 0.033(3) 0.025(3) 0.005(2) 0.003(2) 0.0028(19)
O7 0.044(3) 0.038(3) 0.029(3) 0.000(2) 0.003(2) 0.006(2)
O4 0.052(3) 0.033(3) 0.024(2) 0.006(2) 0.003(2) -0.002(2)
O2W 0.051(3) 0.040(3) 0.042(3) -0.006(3) -0.002(3) 0.008(2)
O5 0.056(4) 0.033(3) 0.031(3) -0.004(3) 0.000(3) -0.002(2)
O2 0.056(3) 0.030(3) 0.032(3) 0.006(2) -0.001(2) -0.003(2)
O3W 0.040(3) 0.062(4) 0.038(3) 0.001(3) 0.005(3) -0.010(3)
O8 0.038(3) 0.032(3) 0.072(4) -0.001(2) 0.000(3) -0.006(3)
O3 0.069(4) 0.030(3) 0.040(3) 0.010(3) 0.001(3) -0.002(2)
O6 0.068(4) 0.034(3) 0.062(4) -0.007(3) -0.002(3) 0.014(3)
O1W 0.114(7) 0.074(5) 0.043(4) -0.010(5) -0.008(4) -0.022(3)
O4W 0.047(4) 0.063(4) 0.072(5) -0.005(3) 0.011(3) -0.027(4)
C1 0.031(3) 0.028(3) 0.026(3) -0.002(3) -0.003(3) 0.000(3)
C2 0.033(4) 0.035(4) 0.021(3) 0.003(3) -0.001(3) -0.001(3)
C3 0.038(4) 0.032(3) 0.022(3) 0.001(3) -0.001(3) 0.002(3)
C4 0.034(4) 0.031(3) 0.029(4) 0.002(3) 0.000(3) -0.002(3)
C5 0.032(4) 0.032(4) 0.036(4) 0.000(3) -0.003(3) 0.006(3)
C6 0.044(4) 0.049(4) 0.022(3) 0.000(4) 0.000(3) 0.007(3)
C7 0.020(3) 0.033(3) 0.040(4) 0.002(3) 0.001(3) -0.001(3)
C8 0.041(4) 0.048(4) 0.023(3) 0.000(3) 0.000(3) -0.006(3)

loop_
_atom_type_symbol
_atom_type_description
_atom_type_scat_dispersion_real
_atom_type_scat_dispersion_imag
_atom_type_scat_source
C C 0.0033 0.0016 'International Tables Vol C Tables 4.2.6.8 and 6.1.1.4'
H H 0.0000 0.0000 'International Tables Vol C Tables 4.2.6.8 and 6.1.1.4'
O O 0.0106 0.0060 'International Tables Vol C Tables 4.2.6.8 and 6.1.1.4'
Ba Ba -0.3244 2.2819 'International Tables Vol C Tables 4.2.6.8 and 6.1.1.4'

loop_
_geom_angle_atom_site_label_1
_geom_angle_atom_site_label_2
_geom_angle_atom_site_label_3
_geom_angle_site_symmetry_1
_geom_angle_site_symmetry_3
_geom_angle
_geom_angle_publ_flag
O6 Ba1 O2 . 3_666 88.41(19) ?
O6 Ba1 O4W . . 76.3(2) ?
O2 Ba1 O4W 3_666 . 144.22(19) ?
O6 Ba1 O8 . 2_656 144.11(19) ?
O2 Ba1 O8 3_666 2_656 89.59(18) ?
O4W Ba1 O8 . 2_656 121.51(18) ?
O6 Ba1 O1W . . 84.0(2) ?
O2 Ba1 O1W 3_666 . 140.5(2) ?
O4W Ba1 O1W . . 70.6(2) ?
O8 Ba1 O1W 2_656 . 75.1(2) ?
O6 Ba1 O2W . . 74.75(19) ?
O2 Ba1 O2W 3_666 . 72.45(17) ?
O4W Ba1 O2W . . 131.3(2) ?
O8 Ba1 O2W 2_656 . 70.51(16) ?
O1W Ba1 O2W . . 68.2(2) ?
O6 Ba1 O3W . . 72.0(2) ?
O2 Ba1 O3W 3_666 . 71.02(17) ?
O4W Ba1 O3W . . 73.51(18) ?
O8 Ba1 O3W 2_656 . 139.95(18) ?
O1W Ba1 O3W . . 140.5(2) ?
O2W Ba1 O3W . . 130.52(17) ?
O6 Ba1 O2 . . 138.60(19) ?
O2 Ba1 O2 3_666 . 66.85(17) ?
O4W Ba1 O2 . . 104.2(2) ?
O8 Ba1 O2 2_656 . 71.45(18) ?
O1W Ba1 O2 . . 136.1(2) ?
O2W Ba1 O2 . . 123.30(17) ?
O3W Ba1 O2 . . 68.75(17) ?
O6 Ba1 O1 . . 143.38(19) ?
O2 Ba1 O1 3_666 . 111.17(15) ?
O4W Ba1 O1 . . 69.82(19) ?
O8 Ba1 O1 2_656 . 69.34(16) ?
O1W Ba1 O1 . . 97.3(2) ?
O2W Ba1 O1 . . 139.63(16) ?
O3W Ba1 O1 . . 85.10(17) ?
O2 Ba1 O1 . . 44.38(14) ?
O6 Ba1 C1 . . 147.3(2) ?
O2 Ba1 C1 3_666 . 88.62(17) ?
O4W Ba1 C1 . . 87.4(2) ?
O8 Ba1 C1 2_656 . 68.43(17) ?
O1W Ba1 C1 . . 117.4(2) ?
O2W Ba1 C1 . . 134.59(17) ?
O3W Ba1 C1 . . 76.19(18) ?
O2 Ba1 C1 . . 21.82(15) ?
O1 Ba1 C1 . . 22.57(15) ?
O6 Ba1 Ba1 . 3_666 116.42(15) ?
O2 Ba1 Ba1 3_666 3_666 34.42(11) ?
O4W Ba1 Ba1 . 3_666 128.62(16) ?
O8 Ba1 Ba1 2_656 3_666 78.48(14) ?
O1W Ba1 Ba1 . 3_666 153.31(18) ?
O2W Ba1 Ba1 . 3_666 99.31(12) ?
O3W Ba1 Ba1 . 3_666 65.64(12) ?
O2 Ba1 Ba1 . 3_666 32.42(10) ?
O1 Ba1 Ba1 . 3_666 76.77(10) ?
C1 Ba1 Ba1 . 3_666 54.21(12) ?
C1 O1 Ba1 . . 95.7(4) ?
C4 O4 H4 . . 112(7) ?
Ba1 O2W H2W1 . . 112.1 ?
Ba1 O2W H2W2 . . 103.2 ?
H2W1 O2W H2W2 . . 111.3 ?
C5 O5 H5 . . 109(8) ?
C1 O2 Ba1 . 3_666 148.4(5) ?
C1 O2 Ba1 . . 98.2(4) ?
Ba1 O2 Ba1 3_666 . 113.15(17) ?
Ba1 O3W H3W1 . . 109.5 ?
Ba1 O3W H3W2 . . 112.3 ?
H3W1 O3W H3W2 . . 109.7 ?
C7 O8 Ba1 . 2_646 126.4(5) ?
C5 O6 Ba1 . . 165.9(6) ?
Ba1 O1W H1W1 . . 120.3 ?
Ba1 O1W H1W2 . . 120.7 ?
H1W1 O1W H1W2 . . 119.0 ?
Ba1 O4W H4W1 . . 104.8 ?
Ba1 O4W H4W2 . . 132.6 ?
H4W1 O4W H4W2 . . 105.8 ?
O2 C1 O1 . . 121.7(6) yes
O2 C1 C2 . . 117.6(6) yes
O1 C1 C2 . . 120.6(6) yes
O2 C1 Ba1 . . 60.0(4) ?
O1 C1 Ba1 . . 61.8(4) ?
C2 C1 Ba1 . . 176.5(5) ?
C3 C2 C1 . . 130.1(6) yes
C3 C2 H2 . . 115.0 ?
C1 C2 H2 . . 115.0 ?
C2 C3 C4 . . 131.1(7) ?
C2 C3 H3 . . 114.4 ?
C4 C3 H3 . . 114.4 ?
O3 C4 O4 . . 120.5(7) yes
O3 C4 C3 . . 119.1(7) yes
O4 C4 C3 . . 120.3(6) yes
O6 C5 O5 . . 121.7(7) ?
O6 C5 C6 . . 118.6(7) ?
O5 C5 C6 . . 119.7(6) ?
C8 C6 C5 . . 130.5(7) ?
C8 C6 H6 . . 114.8 ?
C5 C6 H6 . . 114.8 ?
O8 C7 O7 . . 123.0(7) ?
O8 C7 C8 . . 117.2(7) ?
O7 C7 C8 . . 119.8(6) ?
C6 C8 C7 . . 130.6(7) ?
C6 C8 H8 . . 114.7 ?
C7 C8 H8 . . 114.7 ?

loop_
_geom_bond_atom_site_label_1
_geom_bond_atom_site_label_2
_geom_bond_site_symmetry_2
_geom_bond_distance
_geom_bond_publ_flag
Ba1 O6 . 2.725(6) yes
Ba1 O2 3_666 2.743(5) yes
Ba1 O4W . 2.783(6) yes
Ba1 O8 2_656 2.799(6) yes
Ba1 O1W . 2.815(7) yes
Ba1 O2W . 2.821(6) yes
Ba1 O3W . 2.877(6) yes
Ba1 O2 . 2.892(5) yes
Ba1 O1 . 2.927(5) yes
Ba1 C1 . 3.306(7) ?
Ba1 Ba1 3_666 4.704(2) ?
O1 C1 . 1.275(8) yes
O7 C7 . 1.273(9) ?
O4 C4 . 1.290(9) ?
O4 H4 . 0.82(4) ?
O2W H2W1 . 0.8540 ?
O2W H2W2 . 0.8454 ?
O5 C5 . 1.292(9) ?
O5 H5 . 0.83(5) ?
O2 C1 . 1.241(8) yes
O2 Ba1 3_666 2.743(5) ?
O3W H3W1 . 0.8445 ?
O3W H3W2 . 0.8482 ?
O8 C7 . 1.242(9) ?
O8 Ba1 2_646 2.799(6) ?
O3 C4 . 1.230(9) yes
O6 C5 . 1.223(9) ?
O1W H1W1 . 0.8573 ?
O1W H1W2 . 0.8496 ?
O4W H4W1 . 0.8101 ?
O4W H4W2 . 0.8670 ?
C1 C2 . 1.496(9) yes
C2 C3 . 1.322(10) yes
C2 H2 . 0.9300 ?
C3 C4 . 1.485(10) yes
C3 H3 . 0.9300 ?
C5 C6 . 1.485(11) ?
C6 C8 . 1.328(11) ?
C6 H6 . 0.9300 ?
C7 C8 . 1.488(10) ?
C8 H8 . 0.9300 ?

loop_
_geom_hbond_atom_site_label_D
_geom_hbond_atom_site_label_H
_geom_hbond_atom_site_label_A
_geom_hbond_site_symmetry_A
_geom_hbond_distance_DH
_geom_hbond_distance_HA
_geom_hbond_distance_DA
_geom_hbond_angle_DHA
O4 H4 O1 . 0.82(4) 1.61(4) 2.434(7) 175(10)
O2W H2W1 O4W 1_655 0.85 2.07 2.896(9) 162.6
O2W H2W2 O3 2_646 0.85 2.00 2.790(8) 156.2
O5 H5 O7 . 0.83(5) 1.61(3) 2.416(8) 168(12)
O3W H3W1 O2W 1_455 0.84 2.08 2.904(9) 164.1
O3W H3W2 O7 4_565 0.85 2.30 3.139(8) 172.9
O1W H1W1 O5 3_667 0.86 2.17 2.966(9) 154.6
O4W H4W2 O3 4_576 0.87 1.96 2.798(9) 163.6
